data_2235493
loop_
_publ_author_name
'Ramalingan, Chennan'
'Ng, Seik Weng'
'Tiekink, Edward R. T.'

_publ_section_title
;
 1-(2-Chlorobenzyl)-3-methyl-2,6-diphenylpiperidine
;
_journal_coeditor_code HB6872
_journal_issue 7
_journal_name_full 'Acta Crystallographica Section E'
_journal_page_first o2300
_journal_paper_doi 10.1107/S1600536812029200
_journal_volume 68
_journal_year 2012
_chemical_formula_iupac 'C25 H26 Cl N'
_chemical_formula_moiety 'C25 H26 Cl N'
_chemical_formula_sum 'C25 H26 Cl N'
_chemical_formula_weight 375.92
_chemical_name_systematic
;
1-(2-Chlorobenzyl)-3-methyl-2,6-diphenylpiperidine
;
_space_group_IT_number 2
_symmetry_cell_setting triclinic
_symmetry_space_group_name_Hall '-P 1'
_symmetry_space_group_name_H-M 'P -1'
_atom_sites_solution_hydrogens geom
_atom_sites_solution_primary direct
_atom_sites_solution_secondary difmap
_audit_creation_method SHELXL-97
_cell_angle_alpha 94.150(5)
_cell_angle_beta 107.713(6)
_cell_angle_gamma 111.065(5)
_cell_formula_units_Z 2
_cell_length_a 10.0878(7)
_cell_length_b 10.2837(5)
_cell_length_c 11.3583(7)
_cell_measurement_reflns_used 1908
_cell_measurement_temperature 100(2)
_cell_measurement_theta_max 27.4981
_cell_measurement_theta_min 2.4231
_cell_volume 1025.32(13)
_computing_cell_refinement 'CrysAlis PRO (Agilent, 2012)'
_computing_data_collection 'CrysAlis PRO (Agilent, 2012)'
_computing_data_reduction 'CrysAlis PRO (Agilent, 2012)'
_computing_molecular_graphics 'ORTEP-3 for Windows (Farrugia, 1997) and DIAMOND (Brandenburg, 2006)'
_computing_publication_material 'publCIF (Westrip, 2010)'
_computing_structure_refinement 'SHELXL97 (Sheldrick, 2008)'
_computing_structure_solution 'SHELXS97 (Sheldrick, 2008)'
_diffrn_ambient_temperature 100(2)
_diffrn_detector_area_resol_mean 10.4041
_diffrn_measured_fraction_theta_full 0.986
_diffrn_measured_fraction_theta_max 0.986
_diffrn_measurement_device_type 'Agilent SuperNova Dual diffractometer with an Atlas detector'
_diffrn_measurement_method '\w scan'
_diffrn_radiation_monochromator Mirror
_diffrn_radiation_source 'SuperNova (Mo) X-ray Source'
_diffrn_radiation_type MoK\a
_diffrn_radiation_wavelength 0.71073
_diffrn_reflns_av_R_equivalents 0.0344
_diffrn_reflns_av_sigmaI/netI 0.0805
_diffrn_reflns_limit_h_max 9
_diffrn_reflns_limit_h_min -13
_diffrn_reflns_limit_k_max 13
_diffrn_reflns_limit_k_min -13
_diffrn_reflns_limit_l_max 14
_diffrn_reflns_limit_l_min -13
_diffrn_reflns_number 7033
_diffrn_reflns_theta_full 27.56
_diffrn_reflns_theta_max 27.56
_diffrn_reflns_theta_min 2.43
_diffrn_standards_decay_% 0
_diffrn_standards_interval_count 0
_diffrn_standards_interval_time 0
_diffrn_standards_number 0
_exptl_absorpt_coefficient_mu 0.195
_exptl_absorpt_correction_T_max 1.0000
_exptl_absorpt_correction_T_min 0.49517
_exptl_absorpt_correction_type multi-scan
_exptl_absorpt_process_details '(CrysAlis PRO; Agilent, 2012)'
_exptl_crystal_colour colourless
_exptl_crystal_density_diffrn 1.218
_exptl_crystal_density_method 'not measured'
_exptl_crystal_description plate
_exptl_crystal_F_000 400
_exptl_crystal_size_max 0.25
_exptl_crystal_size_mid 0.15
_exptl_crystal_size_min 0.03
_refine_diff_density_max 0.723
_refine_diff_density_min -0.473
_refine_ls_extinction_method none
_refine_ls_goodness_of_fit_ref 1.028
_refine_ls_hydrogen_treatment constr
_refine_ls_matrix_type full
_refine_ls_number_parameters 244
_refine_ls_number_reflns 4678
_refine_ls_number_restraints 12
_refine_ls_restrained_S_all 1.034
_refine_ls_R_factor_all 0.1234
_refine_ls_R_factor_gt 0.0738
_refine_ls_shift/su_max 0.000
_refine_ls_shift/su_mean 0.000
_refine_ls_structure_factor_coef Fsqd
_refine_ls_weighting_details 'calc w=1/[\s^2^(Fo^2^)+(0.0541P)^2^+1.0947P] where P=(Fo^2^+2Fc^2^)/3'
_refine_ls_weighting_scheme calc
_refine_ls_wR_factor_gt 0.1577
_refine_ls_wR_factor_ref 0.1852
_reflns_number_gt 2850
_reflns_number_total 4678
_reflns_threshold_expression I>2\s(I)
_cod_data_source_file hb6872.cif
_cod_data_source_block I
_cod_original_cell_volume 1025.32(11)
_cod_database_code 2235493
_cod_database_fobs_code 2235493

loop_
_symmetry_equiv_pos_as_xyz
'x, y, z'
'-x, -y, -z'

loop_
_atom_site_type_symbol
_atom_site_label
_atom_site_fract_x
_atom_site_fract_y
_atom_site_fract_z
_atom_site_U_iso_or_equiv
_atom_site_adp_type
_atom_site_calc_flag
_atom_site_refinement_flags
_atom_site_occupancy
_atom_site_symmetry_multiplicity
Cl Cl1 0.71459(12) 0.30264(9) 0.23928(9) 0.0512(3) Uani d . 1 1
C C1 0.8802(4) 0.4580(4) 0.3038(3) 0.0395(8) Uani d . 1 1
C C2 1.0149(5) 0.4438(5) 0.3581(3) 0.0522(10) Uani d . 1 1
H H2 1.0170 0.3523 0.3591 0.063 Uiso calc R 1 1
C C3 1.1464(5) 0.5651(6) 0.4110(4) 0.0622(12) Uani d U 1 1
H H3 1.2396 0.5560 0.4494 0.075 Uiso calc R 1 1
C C4 1.1470(4) 0.7006(5) 0.4099(3) 0.0482(10) Uani d U 1 1
H H4 1.2386 0.7836 0.4462 0.058 Uiso calc R 1 1
C C5 1.0061(4) 0.7099(4) 0.3528(3) 0.0395(8) Uani d . 1 1
H H5 1.0039 0.8013 0.3505 0.047 Uiso calc R 1 1
C C6 0.8716(3) 0.5909(3) 0.3004(3) 0.0284(7) Uani d . 1 1
N N1 0.7224(3) 0.7408(2) 0.2310(2) 0.0260(6) Uani d . 1 1
C C7 0.7188(3) 0.5974(3) 0.2470(3) 0.0287(7) Uani d . 1 1
H H7A 0.6623 0.5315 0.1637 0.034 Uiso calc R 1 1
H H7B 0.6614 0.5625 0.3032 0.034 Uiso calc R 1 1
C C8 0.6816(4) 0.7457(3) 0.0938(3) 0.0308(7) Uani d . 1 1
H H8 0.5797 0.6671 0.0471 0.037 Uiso calc R 1 1
C C9 0.6704(4) 0.8861(3) 0.0710(3) 0.0390(8) Uani d . 1 1
H H9A 0.6383 0.8849 -0.0207 0.047 Uiso calc R 1 1
H H9B 0.7715 0.9652 0.1128 0.047 Uiso calc R 1 1
C C10 0.5567(4) 0.9107(4) 0.1226(3) 0.0386(8) Uani d . 1 1
H H10A 0.5526 1.0033 0.1086 0.046 Uiso calc R 1 1
H H10B 0.4542 0.8349 0.0773 0.046 Uiso calc R 1 1
C C11 0.6033(4) 0.9101(3) 0.2629(3) 0.0367(8) Uani d . 1 1
H H11 0.7050 0.9898 0.3071 0.044 Uiso calc R 1 1
C C12 0.6174(4) 0.7696(3) 0.2865(3) 0.0289(7) Uani d . 1 1
H H12 0.5145 0.6903 0.2462 0.035 Uiso calc R 1 1
C C13 0.4882(5) 0.9353(4) 0.3160(3) 0.0508(10) Uani d . 1 1
H H13A 0.4819 1.0256 0.2998 0.076 Uiso calc R 1 1
H H13B 0.5220 0.9390 0.4072 0.076 Uiso calc R 1 1
H H13C 0.3880 0.8573 0.2747 0.076 Uiso calc R 1 1
C C14 0.6717(3) 0.7731(3) 0.4273(3) 0.0257(6) Uani d . 1 1
C C15 0.8186(4) 0.8583(3) 0.5027(3) 0.0373(8) Uani d . 1 1
H H15 0.8873 0.9119 0.4653 0.045 Uiso calc R 1 1
C C16 0.8687(4) 0.8678(4) 0.6320(3) 0.0425(9) Uani d . 1 1
H H16 0.9714 0.9261 0.6822 0.051 Uiso calc R 1 1
C C17 0.7699(4) 0.7930(4) 0.6883(3) 0.0430(9) Uani d . 1 1
H H17 0.8030 0.8017 0.7773 0.052 Uiso calc R 1 1
C C18 0.6248(5) 0.7071(4) 0.6151(3) 0.0537(11) Uani d . 1 1
H H18 0.5566 0.6544 0.6532 0.064 Uiso calc R 1 1
C C19 0.5744(4) 0.6950(4) 0.4837(3) 0.0443(9) Uani d . 1 1
H H19 0.4730 0.6330 0.4333 0.053 Uiso calc R 1 1
C C20 0.7954(4) 0.7211(3) 0.0442(3) 0.0299(7) Uani d . 1 1
C C21 0.7525(4) 0.5955(3) -0.0406(3) 0.0367(8) Uani d . 1 1
H H21 0.6511 0.5262 -0.0672 0.044 Uiso calc R 1 1
C C22 0.8556(5) 0.5702(4) -0.0870(3) 0.0459(9) Uani d . 1 1
H H22 0.8247 0.4838 -0.1441 0.055 Uiso calc R 1 1
C C23 1.0022(5) 0.6704(4) -0.0500(3) 0.0488(10) Uani d . 1 1
H H23 1.0730 0.6536 -0.0814 0.059 Uiso calc R 1 1
C C24 1.0459(4) 0.7955(4) 0.0331(3) 0.0488(10) Uani d . 1 1
H H24 1.1470 0.8651 0.0587 0.059 Uiso calc R 1 1
C C25 0.9436(4) 0.8202(4) 0.0791(3) 0.0412(9) Uani d . 1 1
H H25 0.9754 0.9071 0.1360 0.049 Uiso calc R 1 1

loop_
_atom_site_aniso_label
_atom_site_aniso_U_11
_atom_site_aniso_U_22
_atom_site_aniso_U_33
_atom_site_aniso_U_12
_atom_site_aniso_U_13
_atom_site_aniso_U_23
Cl1 0.0784(7) 0.0327(4) 0.0474(5) 0.0239(5) 0.0270(5) 0.0073(4)
C1 0.053(2) 0.053(2) 0.0308(16) 0.0303(18) 0.0270(16) 0.0130(15)
C2 0.069(3) 0.083(3) 0.039(2) 0.054(3) 0.035(2) 0.023(2)
C3 0.047(2) 0.119(4) 0.042(2) 0.047(3) 0.0269(19) 0.024(2)
C4 0.0341(19) 0.082(3) 0.0307(18) 0.0177(19) 0.0204(15) 0.0145(18)
C5 0.0325(18) 0.052(2) 0.0270(16) 0.0060(16) 0.0147(15) 0.0051(15)
C6 0.0312(16) 0.0384(17) 0.0195(14) 0.0126(14) 0.0158(13) 0.0069(12)
N1 0.0342(14) 0.0246(12) 0.0213(12) 0.0102(11) 0.0147(11) 0.0053(10)
C7 0.0316(17) 0.0235(14) 0.0290(15) 0.0065(13) 0.0140(13) 0.0037(12)
C8 0.0398(18) 0.0295(15) 0.0222(14) 0.0105(14) 0.0145(14) 0.0025(12)
C9 0.062(2) 0.0353(17) 0.0218(15) 0.0190(17) 0.0173(16) 0.0092(13)
C10 0.060(2) 0.0386(18) 0.0266(16) 0.0283(17) 0.0165(16) 0.0123(14)
C11 0.055(2) 0.0365(17) 0.0253(15) 0.0243(16) 0.0160(15) 0.0082(13)
C12 0.0338(17) 0.0297(15) 0.0243(15) 0.0112(13) 0.0136(13) 0.0049(12)
C13 0.070(3) 0.058(2) 0.042(2) 0.038(2) 0.026(2) 0.0164(18)
C14 0.0306(16) 0.0254(14) 0.0227(14) 0.0107(13) 0.0124(13) 0.0040(12)
C15 0.0389(19) 0.0342(17) 0.0284(16) 0.0018(15) 0.0147(15) 0.0005(14)
C16 0.042(2) 0.046(2) 0.0263(16) 0.0095(17) 0.0070(16) -0.0050(15)
C17 0.062(2) 0.0429(19) 0.0227(15) 0.0210(18) 0.0136(17) 0.0072(14)
C18 0.059(2) 0.060(2) 0.038(2) 0.009(2) 0.0293(19) 0.0197(18)
C19 0.0365(19) 0.050(2) 0.0355(18) 0.0038(17) 0.0154(16) 0.0078(16)
C20 0.0413(18) 0.0320(16) 0.0189(13) 0.0133(14) 0.0157(13) 0.0065(12)
C21 0.045(2) 0.0311(16) 0.0293(16) 0.0087(15) 0.0151(15) 0.0039(13)
C22 0.072(3) 0.046(2) 0.0320(18) 0.031(2) 0.0261(19) 0.0075(16)
C23 0.059(2) 0.076(3) 0.0330(18) 0.037(2) 0.0304(18) 0.0223(19)
C24 0.045(2) 0.065(2) 0.0323(18) 0.0119(19) 0.0200(17) 0.0140(18)
C25 0.047(2) 0.0412(19) 0.0279(16) 0.0066(17) 0.0176(16) 0.0005(14)

loop_
_atom_type_symbol
_atom_type_description
_atom_type_scat_dispersion_real
_atom_type_scat_dispersion_imag
_atom_type_scat_source
C C 0.0033 0.0016 'International Tables Vol C Tables 4.2.6.8 and 6.1.1.4'
H H 0.0000 0.0000 'International Tables Vol C Tables 4.2.6.8 and 6.1.1.4'
N N 0.0061 0.0033 'International Tables Vol C Tables 4.2.6.8 and 6.1.1.4'
Cl Cl 0.1484 0.1585 'International Tables Vol C Tables 4.2.6.8 and 6.1.1.4'

loop_
_geom_angle_atom_site_label_1
_geom_angle_atom_site_label_2
_geom_angle_atom_site_label_3
_geom_angle
C2 C1 C6 122.7(4)
C2 C1 Cl1 117.7(3)
C6 C1 Cl1 119.6(3)
C1 C2 C3 118.6(4)
C1 C2 H2 120.7
C3 C2 H2 120.7
C2 C3 C4 122.0(4)
C2 C3 H3 119.0
C4 C3 H3 119.0
C3 C4 C5 117.4(4)
C3 C4 H4 121.3
C5 C4 H4 121.3
C6 C5 C4 122.2(4)
C6 C5 H5 118.9
C4 C5 H5 118.9
C5 C6 C1 117.1(3)
C5 C6 C7 123.5(3)
C1 C6 C7 119.4(3)
C12 N1 C7 108.8(2)
C12 N1 C8 112.7(2)
C7 N1 C8 108.9(2)
N1 C7 C6 115.3(2)
N1 C7 H7A 108.4
C6 C7 H7A 108.4
N1 C7 H7B 108.4
C6 C7 H7B 108.4
H7A C7 H7B 107.5
N1 C8 C20 110.2(3)
N1 C8 C9 111.0(2)
C20 C8 C9 111.2(3)
N1 C8 H8 108.1
C20 C8 H8 108.1
C9 C8 H8 108.1
C8 C9 C10 110.8(3)
C8 C9 H9A 109.5
C10 C9 H9A 109.5
C8 C9 H9B 109.5
C10 C9 H9B 109.5
H9A C9 H9B 108.1
C11 C10 C9 110.0(3)
C11 C10 H10A 109.7
C9 C10 H10A 109.7
C11 C10 H10B 109.7
C9 C10 H10B 109.7
H10A C10 H10B 108.2
C10 C11 C12 110.2(2)
C10 C11 C13 110.3(3)
C12 C11 C13 111.4(3)
C10 C11 H11 108.3
C12 C11 H11 108.3
C13 C11 H11 108.3
N1 C12 C14 109.9(2)
N1 C12 C11 112.0(2)
C14 C12 C11 109.8(2)
N1 C12 H12 108.3
C14 C12 H12 108.3
C11 C12 H12 108.3
C11 C13 H13A 109.5
C11 C13 H13B 109.5
H13A C13 H13B 109.5
C11 C13 H13C 109.5
H13A C13 H13C 109.5
H13B C13 H13C 109.5
C15 C14 C19 118.2(3)
C15 C14 C12 120.4(3)
C19 C14 C12 121.4(3)
C14 C15 C16 121.3(3)
C14 C15 H15 119.3
C16 C15 H15 119.3
C17 C16 C15 120.2(3)
C17 C16 H16 119.9
C15 C16 H16 119.9
C18 C17 C16 119.3(3)
C18 C17 H17 120.4
C16 C17 H17 120.4
C17 C18 C19 120.7(3)
C17 C18 H18 119.6
C19 C18 H18 119.6
C14 C19 C18 120.2(3)
C14 C19 H19 119.9
C18 C19 H19 119.9
C25 C20 C21 117.6(3)
C25 C20 C8 122.3(3)
C21 C20 C8 120.1(3)
C22 C21 C20 121.1(3)
C22 C21 H21 119.4
C20 C21 H21 119.4
C23 C22 C21 119.9(3)
C23 C22 H22 120.1
C21 C22 H22 120.1
C22 C23 C24 119.6(4)
C22 C23 H23 120.2
C24 C23 H23 120.2
C25 C24 C23 120.4(3)
C25 C24 H24 119.8
C23 C24 H24 119.8
C24 C25 C20 121.4(3)
C24 C25 H25 119.3
C20 C25 H25 119.3

loop_
_geom_bond_atom_site_label_1
_geom_bond_atom_site_label_2
_geom_bond_distance
Cl1 C1 1.746(4)
C1 C2 1.376(5)
C1 C6 1.402(5)
C2 C3 1.376(6)
C2 H2 0.9500
C3 C4 1.393(6)
C3 H3 0.9500
C4 C5 1.413(5)
C4 H4 0.9500
C5 C6 1.379(4)
C5 H5 0.9500
C6 C7 1.504(4)
N1 C12 1.487(4)
N1 C7 1.488(4)
N1 C8 1.496(4)
C7 H7A 0.9900
C7 H7B 0.9900
C8 C20 1.511(4)
C8 C9 1.523(4)
C8 H8 1.0000
C9 C10 1.523(5)
C9 H9A 0.9900
C9 H9B 0.9900
C10 C11 1.520(4)
C10 H10A 0.9900
C10 H10B 0.9900
C11 C12 1.536(4)
C11 C13 1.549(5)
C11 H11 1.0000
C12 C14 1.518(4)
C12 H12 1.0000
C13 H13A 0.9800
C13 H13B 0.9800
C13 H13C 0.9800
C14 C15 1.372(4)
C14 C19 1.381(4)
C15 C16 1.384(4)
C15 H15 0.9500
C16 C17 1.379(5)
C16 H16 0.9500
C17 C18 1.355(5)
C17 H17 0.9500
C18 C19 1.402(5)
C18 H18 0.9500
C19 H19 0.9500
C20 C25 1.384(4)
C20 C21 1.395(4)
C21 C22 1.391(5)
C21 H21 0.9500
C22 C23 1.374(5)
C22 H22 0.9500
C23 C24 1.380(5)
C23 H23 0.9500
C24 C25 1.378(5)
C24 H24 0.9500
C25 H25 0.9500

loop_
_geom_hbond_atom_site_label_D
_geom_hbond_atom_site_label_H
_geom_hbond_atom_site_label_A
_geom_hbond_site_symmetry_A
_geom_hbond_distance_DH
_geom_hbond_distance_HA
_geom_hbond_distance_DA
_geom_hbond_angle_DHA
C17 H17 Cg1 1_556 0.95 2.83 3.692(4) 151

loop_
_geom_torsion_atom_site_label_1
_geom_torsion_atom_site_label_2
_geom_torsion_atom_site_label_3
_geom_torsion_atom_site_label_4
_geom_torsion
C6 C1 C2 C3 -0.2(5)
Cl1 C1 C2 C3 -179.1(3)
C1 C2 C3 C4 -0.6(5)
C2 C3 C4 C5 0.5(5)
C3 C4 C5 C6 0.5(5)
C4 C5 C6 C1 -1.2(4)
C4 C5 C6 C7 175.6(3)
C2 C1 C6 C5 1.0(4)
Cl1 C1 C6 C5 179.9(2)
C2 C1 C6 C7 -175.9(3)
Cl1 C1 C6 C7 3.0(4)
C12 N1 C7 C6 -131.3(2)
C8 N1 C7 C6 105.4(3)
C5 C6 C7 N1 11.4(4)
C1 C6 C7 N1 -171.9(3)
C12 N1 C8 C20 177.9(2)
C7 N1 C8 C20 -61.2(3)
C12 N1 C8 C9 54.3(3)
C7 N1 C8 C9 175.2(3)
N1 C8 C9 C10 -56.3(3)
C20 C8 C9 C10 -179.4(2)
C8 C9 C10 C11 58.1(3)
C9 C10 C11 C12 -56.7(4)
C9 C10 C11 C13 179.9(3)
C7 N1 C12 C14 62.9(3)
C8 N1 C12 C14 -176.1(2)
C7 N1 C12 C11 -174.7(2)
C8 N1 C12 C11 -53.7(3)
C10 C11 C12 N1 54.7(4)
C13 C11 C12 N1 177.5(3)
C10 C11 C12 C14 177.1(3)
C13 C11 C12 C14 -60.1(3)
N1 C12 C14 C15 52.4(4)
C11 C12 C14 C15 -71.3(4)
N1 C12 C14 C19 -129.9(3)
C11 C12 C14 C19 106.5(4)
C19 C14 C15 C16 -0.7(5)
C12 C14 C15 C16 177.1(3)
C14 C15 C16 C17 -1.3(6)
C15 C16 C17 C18 2.0(6)
C16 C17 C18 C19 -0.8(6)
C15 C14 C19 C18 1.9(5)
C12 C14 C19 C18 -175.9(3)
C17 C18 C19 C14 -1.2(6)
N1 C8 C20 C25 -69.8(4)
C9 C8 C20 C25 53.7(4)
N1 C8 C20 C21 110.8(3)
C9 C8 C20 C21 -125.7(3)
C25 C20 C21 C22 0.9(5)
C8 C20 C21 C22 -179.6(3)
C20 C21 C22 C23 -0.6(5)
C21 C22 C23 C24 0.1(5)
C22 C23 C24 C25 0.1(5)
C23 C24 C25 C20 0.2(5)
C21 C20 C25 C24 -0.8(5)
C8 C20 C25 C24 179.8(3)
